data_4060149
loop_
_publ_author_name
'Irina Kalinina, Bruno Donnadieu, Francois Mathey'

_publ_section_title
;
Reaction of Terminal Phosphinidene
Complexes with Acetylenic Alcohols:
Intramolecular Hydrophospination
of a Phosphirene Ring.
;
_journal_name_full Organometallics
_journal_paper_doi 10.1021/om049272r
_journal_year 2005
_chemical_formula_sum 'C21 H15 Mo O6 P'
_chemical_formula_weight 490.24
_space_group_IT_number 2
_symmetry_cell_setting triclinic
_symmetry_space_group_name_Hall '-P 1'
_symmetry_space_group_name_H-M 'P -1'
_atom_sites_solution_hydrogens geom
_atom_sites_solution_primary direct
_atom_sites_solution_secondary difmap
_cell_angle_alpha 79.068(5)
_cell_angle_beta 76.955(5)
_cell_angle_gamma 79.595(5)
_cell_formula_units_Z 2
_cell_length_a 8.4327(6)
_cell_length_b 10.8085(8)
_cell_length_c 11.9867(10)
_cell_measurement_reflns_used 4892
_cell_measurement_temperature 180(2)
_cell_measurement_theta_max 27.51
_cell_measurement_theta_min 2.76
_cell_volume 1034.12(14)
_diffrn_ambient_temperature 180(2)
_diffrn_detector_area_resol_mean ?
_diffrn_measurement_device_type 'CCD area detector'
_diffrn_measurement_method 'phi and omega scans'
_diffrn_radiation_monochromator graphite
_diffrn_radiation_source 'fine-focus sealed tube'
_diffrn_radiation_type MoK\a
_diffrn_radiation_wavelength 0.71073
_diffrn_reflns_av_R_equivalents 0.0425
_diffrn_reflns_av_sigmaI/netI 0.0577
_diffrn_reflns_limit_h_max 10
_diffrn_reflns_limit_h_min -12
_diffrn_reflns_limit_k_max 13
_diffrn_reflns_limit_k_min -16
_diffrn_reflns_limit_l_max 18
_diffrn_reflns_limit_l_min -18
_diffrn_reflns_number 20076
_diffrn_reflns_theta_max 33.14
_diffrn_reflns_theta_min 1.94
_diffrn_standards_decay_% ?
_diffrn_standards_interval_count ?
_diffrn_standards_interval_time ?
_diffrn_standards_number ?
_exptl_absorpt_coefficient_mu 0.746
_exptl_absorpt_correction_T_max 0.9637
_exptl_absorpt_correction_T_min 0.8531
_exptl_absorpt_correction_type multi-scan
_exptl_absorpt_process_details ?
_exptl_crystal_colour clear
_exptl_crystal_density_diffrn 1.574
_exptl_crystal_density_meas 0
_exptl_crystal_density_method 'not measured'
_exptl_crystal_description prism
_exptl_crystal_F_000 492
_exptl_crystal_size_max 0.22
_exptl_crystal_size_mid 0.20
_exptl_crystal_size_min 0.05
_refine_ls_extinction_coef ?
_refine_ls_extinction_method none
_refine_ls_goodness_of_fit_ref 1.028
_refine_ls_hydrogen_treatment mixed
_refine_ls_matrix_type full
_refine_ls_number_parameters 262
_refine_ls_number_reflns 7715
_refine_ls_number_restraints 0
_refine_ls_restrained_S_all 1.028
_refine_ls_R_factor_all 0.0713
_refine_ls_R_factor_gt 0.0401
_refine_ls_shift/su_max 0.001
_refine_ls_shift/su_mean 0.000
_refine_ls_structure_factor_coef Fsqd
_refine_ls_weighting_details 'calc w=1/[\s^2^(Fo^2^)+(0.0460P)^2^+0.0000P] where P=(Fo^2^+2Fc^2^)/3'
_refine_ls_weighting_scheme calc
_refine_ls_wR_factor_gt 0.0868
_refine_ls_wR_factor_ref 0.0975
_reflns_number_gt 5423
_reflns_number_total 7715
_reflns_threshold_expression >2sigma(I)
_cod_depositor_comments
;
The following automatic conversions were performed:
'_symmetry_cell_setting' value 'Triclinic' changed to 'triclinic'
according to '/home/saulius/struct/CIF-dictionaries/cif_core.dic'
dictionary named 'cif_core.dic' version 2.4.1 from 2010-06-29.

Automatic conversion script
Id: cif_fix_enum 1527 2010-12-29 10:47:43Z saulius 
;
_cod_original_sg_symbol_H-M P-1
_cod_database_code 4060149

loop_
_symmetry_equiv_pos_as_xyz
'x, y, z'
'-x, -y, -z'

loop_
_atom_site_label
_atom_site_type_symbol
_atom_site_fract_x
_atom_site_fract_y
_atom_site_fract_z
_atom_site_U_iso_or_equiv
_atom_site_adp_type
_atom_site_occupancy
_atom_site_symmetry_multiplicity
_atom_site_calc_flag
_atom_site_refinement_flags
_atom_site_disorder_assembly
_atom_site_disorder_group
Mo1 Mo 0.48083(2) 0.231996(16) 0.832143(16) 0.03083(6) Uani 1 1 d . . .
P1 P 0.71581(7) 0.31235(5) 0.69265(5) 0.03001(11) Uani 1 1 d . . .
O1 O 0.67596(19) 0.38431(15) 0.56853(14) 0.0404(4) Uani 1 1 d . . .
O2 O 0.6048(3) -0.04987(17) 0.77991(19) 0.0609(5) Uani 1 1 d . . .
O3 O 0.7011(3) 0.1727(2) 1.02350(19) 0.0733(6) Uani 1 1 d . . .
O4 O 0.1707(3) 0.1340(2) 1.0027(2) 0.0697(6) Uani 1 1 d . . .
O5 O 0.3708(3) 0.51012(18) 0.9010(2) 0.0635(6) Uani 1 1 d . . .
O6 O 0.2920(2) 0.29563(18) 0.62110(18) 0.0534(5) Uani 1 1 d . . .
C1 C 0.8261(3) 0.3924(2) 0.4823(2) 0.0407(5) Uani 1 1 d . . .
H1A H 0.8746 0.4677 0.4867 0.049 Uiso 1 1 calc R . .
H1B H 0.8020 0.4016 0.4038 0.049 Uiso 1 1 calc R . .
C2 C 0.9474(3) 0.2710(2) 0.50479(18) 0.0337(4) Uani 1 1 d . . .
H2A H 0.9442 0.2107 0.4529 0.040 Uiso 1 1 calc R . .
H2B H 1.0607 0.2918 0.4897 0.040 Uiso 1 1 calc R . .
C3 C 0.8979(2) 0.21215(18) 0.62985(18) 0.0291(4) Uani 1 1 d . . .
C4 C 0.9631(2) 0.10497(19) 0.69012(18) 0.0306(4) Uani 1 1 d . . .
H4 H 0.9069 0.0863 0.7681 0.037 Uiso 1 1 calc R . .
C5 C 1.1074(2) 0.01172(18) 0.65523(18) 0.0298(4) Uani 1 1 d . . .
C6 C 1.2056(3) 0.0173(2) 0.5437(2) 0.0360(5) Uani 1 1 d . . .
H6 H 1.1808 0.0855 0.4846 0.043 Uiso 1 1 calc R . .
C7 C 1.3386(3) -0.0760(2) 0.5193(2) 0.0424(5) Uani 1 1 d . . .
H7 H 1.4045 -0.0711 0.4435 0.051 Uiso 1 1 calc R . .
C8 C 1.3766(3) -0.1758(2) 0.6034(2) 0.0449(6) Uani 1 1 d . . .
H8 H 1.4679 -0.2395 0.5856 0.054 Uiso 1 1 calc R . .
C9 C 1.2819(3) -0.1829(2) 0.7133(2) 0.0471(6) Uani 1 1 d . . .
H9 H 1.3076 -0.2517 0.7717 0.057 Uiso 1 1 calc R . .
C10 C 1.1491(3) -0.0899(2) 0.7389(2) 0.0378(5) Uani 1 1 d . . .
H10 H 1.0850 -0.0955 0.8153 0.045 Uiso 1 1 calc R . .
C11 C 0.8032(3) 0.4296(2) 0.7427(2) 0.0372(5) Uani 1 1 d . . .
C12 C 0.7388(4) 0.5577(2) 0.7214(3) 0.0582(7) Uani 1 1 d . . .
H12 H 0.6557 0.5852 0.6766 0.070 Uiso 1 1 calc R . .
C13 C 0.8001(6) 0.6458(3) 0.7682(3) 0.0820(12) Uani 1 1 d . . .
H13 H 0.7585 0.7339 0.7540 0.098 Uiso 1 1 calc R . .
C14 C 0.9183(5) 0.6055(4) 0.8334(4) 0.0859(13) Uani 1 1 d . . .
H14 H 0.9582 0.6658 0.8642 0.103 Uiso 1 1 calc R . .
C15 C 0.9793(4) 0.4804(3) 0.8547(3) 0.0727(10) Uani 1 1 d . . .
H15 H 1.0608 0.4533 0.9010 0.087 Uiso 1 1 calc R . .
C16 C 0.9231(3) 0.3919(3) 0.8090(2) 0.0492(6) Uani 1 1 d . . .
H16 H 0.9673 0.3044 0.8234 0.059 Uiso 1 1 calc R . .
C17 C 0.5607(3) 0.0513(2) 0.7968(2) 0.0401(5) Uani 1 1 d . . .
C18 C 0.6205(3) 0.1939(2) 0.9568(2) 0.0448(5) Uani 1 1 d . . .
C19 C 0.2833(3) 0.1695(2) 0.9425(2) 0.0460(6) Uani 1 1 d . . .
C20 C 0.4077(3) 0.4116(2) 0.8751(2) 0.0429(5) Uani 1 1 d . . .
C21 C 0.3569(3) 0.2731(2) 0.6972(2) 0.0392(5) Uani 1 1 d . . .

loop_
_atom_site_aniso_label
_atom_site_aniso_U_11
_atom_site_aniso_U_22
_atom_site_aniso_U_33
_atom_site_aniso_U_23
_atom_site_aniso_U_13
_atom_site_aniso_U_12
Mo1 0.02869(10) 0.02671(9) 0.03358(11) -0.00332(7) -0.00127(7) -0.00252(6)
P1 0.0277(3) 0.0260(2) 0.0338(3) -0.0011(2) -0.0056(2) -0.00176(19)
O1 0.0350(8) 0.0407(8) 0.0396(9) 0.0064(7) -0.0094(7) -0.0010(7)
O2 0.0767(14) 0.0315(9) 0.0683(14) -0.0089(9) -0.0081(11) 0.0012(9)
O3 0.0863(16) 0.0869(16) 0.0511(12) -0.0025(11) -0.0321(12) -0.0091(13)
O4 0.0577(13) 0.0641(13) 0.0721(14) -0.0077(11) 0.0245(11) -0.0199(10)
O5 0.0591(12) 0.0418(10) 0.0859(16) -0.0239(10) 0.0008(11) -0.0020(9)
O6 0.0437(10) 0.0597(11) 0.0587(12) -0.0102(9) -0.0186(9) -0.0004(9)
C1 0.0423(12) 0.0384(11) 0.0365(12) 0.0064(9) -0.0066(10) -0.0079(10)
C2 0.0344(11) 0.0344(10) 0.0304(11) 0.0003(8) -0.0045(9) -0.0085(8)
C3 0.0298(10) 0.0280(9) 0.0299(10) -0.0048(8) -0.0063(8) -0.0048(7)
C4 0.0295(10) 0.0318(10) 0.0290(10) -0.0063(8) -0.0024(8) -0.0033(8)
C5 0.0305(10) 0.0291(9) 0.0303(10) -0.0058(8) -0.0063(8) -0.0040(8)
C6 0.0356(11) 0.0364(11) 0.0333(11) -0.0065(9) -0.0030(9) -0.0021(9)
C7 0.0382(12) 0.0490(13) 0.0380(13) -0.0147(11) -0.0028(10) 0.0014(10)
C8 0.0379(12) 0.0484(13) 0.0482(14) -0.0184(11) -0.0113(11) 0.0097(10)
C9 0.0506(14) 0.0446(13) 0.0406(13) -0.0044(11) -0.0135(11) 0.0111(11)
C10 0.0381(12) 0.0374(11) 0.0324(11) -0.0019(9) -0.0044(9) 0.0022(9)
C11 0.0331(11) 0.0285(10) 0.0463(13) -0.0120(9) 0.0055(10) -0.0051(8)
C12 0.0723(19) 0.0298(12) 0.0624(18) -0.0077(12) 0.0054(15) -0.0043(12)
C13 0.115(3) 0.0319(14) 0.080(2) -0.0222(15) 0.040(2) -0.0232(17)
C14 0.089(3) 0.088(3) 0.089(3) -0.059(2) 0.034(2) -0.053(2)
C15 0.0488(16) 0.095(2) 0.089(2) -0.062(2) 0.0052(16) -0.0216(16)
C16 0.0350(12) 0.0573(15) 0.0613(17) -0.0316(13) -0.0041(11) -0.0054(11)
C17 0.0423(12) 0.0345(11) 0.0406(13) -0.0012(10) -0.0060(10) -0.0053(9)
C18 0.0512(14) 0.0427(13) 0.0373(13) -0.0042(10) -0.0050(11) -0.0050(11)
C19 0.0446(13) 0.0406(12) 0.0470(14) -0.0083(11) 0.0053(11) -0.0075(10)
C20 0.0360(12) 0.0388(12) 0.0498(15) -0.0086(11) -0.0006(10) -0.0028(9)
C21 0.0276(10) 0.0369(11) 0.0502(14) -0.0080(10) -0.0026(10) -0.0025(8)
